data_1536654
loop_
_publ_author_name
'Wontcheu, J.'
'Schleid, T.'

_publ_section_title
;
 Cs Tm Cl2 (Se O3): a quinary phase in the system (Cs Cl)/ (Tm O Cl)/(Se
 O2)
;
_journal_name_full 'Journal of Solid State Chemistry'
_journal_page_first 429
_journal_page_last 433
_journal_volume 171
_journal_year 2003
_chemical_formula_sum 'Cl2 Cs O3 Se Tm'
_chemical_name_systematic 'Cs Tm Cl2 (Se O3)'
_space_group_IT_number 14
_symmetry_space_group_name_Hall '-P 2yn'
_symmetry_space_group_name_H-M 'P 1 21/n 1'
_cell_angle_alpha 90
_cell_angle_beta 99.093
_cell_angle_gamma 90
_cell_formula_units_Z 4
_cell_length_a 6.5892
_cell_length_b 6.8926
_cell_length_c 17.525
_cell_volume 785.926
_citation_journal_id_ASTM JSSCBI
_cod_data_source_file Wontcheu_JSSCBI_2003_622.cif
_cod_data_source_block Cl2Cs1O3Se1Tm1
_cod_original_cell_volume 785.9257
_cod_original_sg_symbol_Hall '-P 2ybc (x-z,y,z)'
_cod_original_formula_sum 'Cl2 Cs1 O3 Se1 Tm1'
_cod_database_code 1536654

loop_
_symmetry_equiv_pos_as_xyz
x,y,z
-x+1/2,y+1/2,-z+1/2
-x,-y,-z
x-1/2,-y-1/2,z-1/2

loop_
_atom_site_label
_atom_site_type_symbol
_atom_site_fract_x
_atom_site_fract_y
_atom_site_fract_z
_atom_site_occupancy
_atom_site_U_iso_or_equiv
Cl2 Cl-1 0.1802 0.3386 0.40893 1 0.0
Tm1 Tm+3 0.11872 0.32123 0.2582 1 0.0
O2 O-2 0.4194 0.4958 0.2365 1 0.0
Cl1 Cl-1 0.4854 0.1895 0.61012 1 0.0
Se1 Se+4 0.06818 0.18288 0.70761 1 0.0
Cs1 Cs+1 0.19304 0.2095 0.94572 1 0.0
O1 O-2 0.2818 0.1733 0.7722 1 0.0
O3 O-2 0.4219 0.1455 0.2443 1 0.0
